data_1567524
loop_
_publ_author_name
'Som, Salina'
'Choi, Jongwook'
'Katsoulis, Dimitris'
'Lee, Kangsang L.'

_publ_section_title
;
 Direct Method to Access Various Functional Arylalkoxysilanes by
 Rh-catalysed Intermolecular C--H Silylation of Alkoxysilane
;
_journal_name_full 'Chemical Science'
_journal_paper_doi 10.1039/D2SC03727K
_journal_year 2022
_chemical_formula_sum 'C34 H36.5 Cl0.5 P2 Rh'
_chemical_formula_weight 627.70
_chemical_properties_physical Air-sensitive,Moisture-sensitive,Hygroscopic
_space_group_crystal_system orthorhombic
_space_group_IT_number 19
_space_group_name_Hall 'P 2ac 2ab'
_space_group_name_H-M_alt 'P 21 21 21'
_atom_sites_solution_hydrogens mixed
_audit_creation_method SHELXL-2014/7
_audit_update_record
;
2022-04-13 deposited with the CCDC.	2022-08-19 downloaded from the CCDC.
;
_cell_angle_alpha 90
_cell_angle_beta 90
_cell_angle_gamma 90
_cell_formula_units_Z 8
_cell_length_a 10.8094(3)
_cell_length_b 22.1084(5)
_cell_length_c 24.4640(5)
_cell_measurement_reflns_used 9977
_cell_measurement_temperature 100(2)
_cell_measurement_theta_max 27.10
_cell_measurement_theta_min 2.26
_cell_volume 5846.4(2)
_computing_cell_refinement 'Bruker SAINT'
_computing_data_collection 'Bruker APEX2'
_computing_data_reduction 'Bruker SAINT'
_computing_molecular_graphics 'Bruker SHELXTL'
_computing_publication_material 'Bruker SHELXTL'
_computing_structure_refinement 'SHELXL-2014/7 (Sheldrick, 2014)'
_computing_structure_solution 'SHELXS-97 (Sheldrick 2008)'
_diffrn_ambient_temperature 100(2)
_diffrn_measured_fraction_theta_full 1.000
_diffrn_measured_fraction_theta_max 0.991
_diffrn_measurement_device_type 'Bruker APEX-II CCD'
_diffrn_measurement_method '\f and \w scans'
_diffrn_radiation_type MoK\a
_diffrn_radiation_wavelength 0.71073
_diffrn_reflns_av_R_equivalents 0.0219
_diffrn_reflns_av_unetI/netI 0.0350
_diffrn_reflns_Laue_measured_fraction_full 1.000
_diffrn_reflns_Laue_measured_fraction_max 0.991
_diffrn_reflns_limit_h_max 8
_diffrn_reflns_limit_h_min -13
_diffrn_reflns_limit_k_max 15
_diffrn_reflns_limit_k_min -28
_diffrn_reflns_limit_l_max 30
_diffrn_reflns_limit_l_min -31
_diffrn_reflns_number 28950
_diffrn_reflns_point_group_measured_fraction_full 0.997
_diffrn_reflns_point_group_measured_fraction_max 0.980
_diffrn_reflns_theta_full 25.242
_diffrn_reflns_theta_max 27.173
_diffrn_reflns_theta_min 1.241
_exptl_absorpt_coefficient_mu 0.761
_exptl_absorpt_correction_T_max 1.0
_exptl_absorpt_correction_T_min 0.89
_exptl_absorpt_correction_type multi-scan
_exptl_crystal_colour orange
_exptl_crystal_density_diffrn 1.426
_exptl_crystal_description chunk
_exptl_crystal_F_000 2592
_exptl_crystal_size_max 0.303
_exptl_crystal_size_mid 0.201
_exptl_crystal_size_min 0.199
_refine_diff_density_max 0.605
_refine_diff_density_min -0.355
_refine_diff_density_rms 0.067
_refine_ls_abs_structure_details
; 
 Flack x determined using 5034 quotients [(I+)-(I-)]/[(I+)+(I-)] 
 (Parsons, Flack and Wagner, Acta Cryst. B69 (2013) 249-259). 
;
_refine_ls_abs_structure_Flack -0.021(8)
_refine_ls_extinction_method none
_refine_ls_goodness_of_fit_ref 1.071
_refine_ls_hydrogen_treatment mixed
_refine_ls_matrix_type full
_refine_ls_number_parameters 669
_refine_ls_number_reflns 12742
_refine_ls_number_restraints 48
_refine_ls_restrained_S_all 1.070
_refine_ls_R_factor_all 0.0288
_refine_ls_R_factor_gt 0.0248
_refine_ls_shift/su_max 0.048
_refine_ls_shift/su_mean 0.002
_refine_ls_structure_factor_coef Fsqd
_refine_ls_weighting_details 'w=1/[\s^2^(Fo^2^)+(0.0346P)^2^+0.0091P] where P=(Fo^2^+2Fc^2^)/3'
_refine_ls_weighting_scheme calc
_refine_ls_wR_factor_gt 0.0566
_refine_ls_wR_factor_ref 0.0627
_reflns_Friedel_coverage 0.797
_reflns_Friedel_fraction_full 0.994
_reflns_Friedel_fraction_max 0.967
_reflns_number_gt 11905
_reflns_number_total 12742
_reflns_threshold_expression 'I > 2\s(I)'
_cod_data_source_file d2sc03727k2.cif
_cod_data_source_block bv_a
_cod_original_formula_sum 'C34 H36.50 Cl0.50 P2 Rh'
_cod_database_code 1567524
_shelx_shelxl_version_number 2014/7
_shelx_space_group_comment
; 
The symmetry employed for this shelxl refinement is uniquely defined 
by the following loop, which should always be used as a source of 
symmetry information in preference to the above space-group names. 
They are only intended as comments. 
;
_shelx_estimated_absorpt_t_min 0.802
_shelx_estimated_absorpt_t_max 0.863

loop_
_space_group_symop_operation_xyz
'x, y, z'
'-x+1/2, -y, z+1/2'
'-x, y+1/2, -z+1/2'
'x+1/2, -y+1/2, -z'

loop_
_atom_site_label
_atom_site_type_symbol
_atom_site_fract_x
_atom_site_fract_y
_atom_site_fract_z
_atom_site_U_iso_or_equiv
_atom_site_adp_type
_atom_site_occupancy
_atom_site_site_symmetry_order
_atom_site_calc_flag
_atom_site_refinement_flags_posn
_atom_site_refinement_flags_adp
_atom_site_refinement_flags_occupancy
_atom_site_disorder_assembly
_atom_site_disorder_group
Rh01 Rh 0.80804(3) 0.58717(2) 0.71066(2) 0.01360(6) Uani 1 1 d . . . A 4
Rh02 Rh 0.74932(3) 0.55561(2) 0.60230(2) 0.01378(6) Uani 1 1 d . . . A 4
Cl03 Cl 0.92851(8) 0.61043(4) 0.63089(3) 0.01788(18) Uani 1 1 d . . . A 4
P3 P 0.57593(9) 0.51365(4) 0.58087(4) 0.01514(18) Uani 1 1 d . . . A 4
P2 P 0.70804(8) 0.55464(4) 0.78151(3) 0.01581(18) Uani 1 1 d . . . A 4
P1 P 0.92819(9) 0.63605(4) 0.76860(4) 0.01745(19) Uani 1 1 d . . . A 4
P4 P 0.78762(9) 0.55521(4) 0.51446(3) 0.01668(19) Uani 1 1 d . . . A 4
C22 C 0.5457(3) 0.57894(16) 0.79581(13) 0.0189(7) Uani 1 1 d . . . A 4
H22 H 0.5005 0.5791 0.7601 0.023 Uiso 1 1 calc R U . A 4
C29 C 0.5401(4) 0.64272(18) 0.81855(15) 0.0226(8) Uani 1 1 d . . . A 4
C47 C 0.5690(4) 0.38726(15) 0.55838(15) 0.0238(9) Uani 1 1 d . . . A 4
C40 C 0.5601(4) 0.43266(14) 0.60430(13) 0.0176(7) Uani 1 1 d . . . A 4
H40 H 0.6323 0.4247 0.6288 0.021 Uiso 1 1 calc R U . A 4
C38 C 0.4170(4) 0.49535(15) 0.66107(14) 0.0188(8) Uani 1 1 d . . . A 4
H38A H 0.3337 0.4976 0.6778 0.023 Uiso 1 1 calc R U . A 4
H38B H 0.4791 0.5083 0.6884 0.023 Uiso 1 1 calc R U . A 4
C43 C 0.4409(4) 0.69925(16) 0.65731(15) 0.0229(8) Uani 1 1 d . . . A 4
H43 H 0.4918 0.7242 0.6795 0.027 Uiso 1 1 calc R U . A 4
C56 C 0.8112(4) 0.63144(15) 0.48199(14) 0.0212(8) Uani 1 1 d . . . A 4
H56 H 0.8473 0.6580 0.5110 0.025 Uiso 1 1 calc R U . A 4
C63 C 0.6913(4) 0.66002(15) 0.46573(14) 0.0208(8) Uani 1 1 d . . . A 4
C23 C 0.7185(3) 0.42503(15) 0.75527(15) 0.0218(8) Uani 1 1 d . . . A 4
C6 C 1.0941(4) 0.60958(18) 0.76823(15) 0.0240(8) Uani 1 1 d . . . A 4
H6 H 1.1032 0.5826 0.7357 0.029 Uiso 1 1 calc R U . A 4
C37 C 0.4237(3) 0.53515(15) 0.60996(14) 0.0182(7) Uani 1 1 d . . . A 4
H37 H 0.3595 0.5196 0.5841 0.022 Uiso 1 1 calc R U . A 4
C44 C 0.3367(4) 0.72337(16) 0.63268(15) 0.0243(9) Uani 1 1 d . . . A 4
H44 H 0.3162 0.7647 0.6381 0.029 Uiso 1 1 calc R U . A 4
C34 C 0.5881(4) 0.69018(16) 0.78842(16) 0.0229(8) Uani 1 1 d . . . A 4
H34 H 0.6205 0.6826 0.7530 0.028 Uiso 1 1 calc R U . A 4
C41 C 0.3976(3) 0.60197(15) 0.61759(13) 0.0170(7) Uani 1 1 d . . . A 4
C39 C 0.4442(4) 0.43086(15) 0.64115(14) 0.0205(8) Uani 1 1 d . . . A 4
H39A H 0.3727 0.4150 0.6203 0.025 Uiso 1 1 calc R U . A 4
H39B H 0.4589 0.4039 0.6728 0.025 Uiso 1 1 calc R U . A 4
C60 C 1.1127(4) 0.38387(19) 0.5749(2) 0.0361(11) Uani 1 1 d . . . A 4
H60 H 1.1539 0.3530 0.5949 0.043 Uiso 1 1 calc R U . A 4
C57 C 0.9954(4) 0.47488(17) 0.51516(15) 0.0244(8) Uani 1 1 d . . . A 4
C19 C 0.6726(3) 0.47215(15) 0.79522(14) 0.0207(8) Uani 1 1 d . . . A 4
H19 H 0.7129 0.4624 0.8310 0.025 Uiso 1 1 calc R U . A 4
C35 C 0.5443(4) 0.51859(15) 0.50703(13) 0.0178(8) Uani 1 1 d . . . A 4
H35A H 0.4902 0.4847 0.4957 0.021 Uiso 1 1 calc R U . A 4
H35B H 0.5011 0.5570 0.4988 0.021 Uiso 1 1 calc R U . A 4
C36 C 0.6659(4) 0.51585(15) 0.47561(14) 0.0201(8) Uani 1 1 d . . . A 4
H36A H 0.6557 0.5352 0.4394 0.024 Uiso 1 1 calc R U . A 4
H36B H 0.6900 0.4731 0.4698 0.024 Uiso 1 1 calc R U . A 4
C21 C 0.4902(4) 0.52876(17) 0.83045(14) 0.0238(8) Uani 1 1 d . . . A 4
H21A H 0.3987 0.5314 0.8302 0.029 Uiso 1 1 calc R U . A 4
H21B H 0.5193 0.5321 0.8687 0.029 Uiso 1 1 calc R U . A 4
C53 C 0.9300(4) 0.52248(17) 0.48174(15) 0.0231(8) Uani 1 1 d . . . A 4
H53 H 0.9020 0.5021 0.4474 0.028 Uiso 1 1 calc R U . A 4
C24 C 0.6603(4) 0.36890(17) 0.75222(18) 0.0313(10) Uani 1 1 d . . . A 4
H24 H 0.5917 0.3608 0.7754 0.038 Uiso 1 1 calc R U . A 4
C30 C 0.4875(4) 0.6551(2) 0.86945(16) 0.0309(10) Uani 1 1 d . . . A 4
H30 H 0.4507 0.6235 0.8902 0.037 Uiso 1 1 calc R U . A 4
C3 C 0.9742(4) 0.71652(17) 0.76039(15) 0.0253(9) Uani 1 1 d . . . A 4
H3 H 0.9986 0.7312 0.7975 0.030 Uiso 1 1 calc R U . A 4
C27 C 0.8581(4) 0.39069(18) 0.68366(17) 0.0335(10) Uani 1 1 d . . . A 4
H27 H 0.9255 0.3986 0.6598 0.040 Uiso 1 1 calc R U . A 4
C64 C 0.6430(4) 0.65650(15) 0.41293(14) 0.0229(8) Uani 1 1 d . . . A 4
H64 H 0.6888 0.6364 0.3852 0.027 Uiso 1 1 calc R U . A 4
C58 C 1.0635(4) 0.48883(18) 0.56132(17) 0.0286(9) Uani 1 1 d . . . A 4
H58 H 1.0707 0.5298 0.5727 0.034 Uiso 1 1 calc R U . A 4
C28 C 0.8197(4) 0.43470(16) 0.72098(15) 0.0253(8) Uani 1 1 d . . . A 4
H28 H 0.8633 0.4719 0.7230 0.030 Uiso 1 1 calc R U . A 4
C20 C 0.5321(4) 0.46911(17) 0.80565(15) 0.0223(8) Uani 1 1 d . . . A 4
H20A H 0.4879 0.4618 0.7708 0.027 Uiso 1 1 calc R U . A 4
H20B H 0.5131 0.4354 0.8310 0.027 Uiso 1 1 calc R U . A 4
C52 C 0.4666(5) 0.36830(18) 0.52844(16) 0.0342(11) Uani 1 1 d . . . A 4
H52 H 0.3869 0.3839 0.5368 0.041 Uiso 1 1 calc R U . A 4
C42 C 0.4718(4) 0.63871(16) 0.64978(14) 0.0204(8) Uani 1 1 d . . . A 4
H42 H 0.5437 0.6226 0.6667 0.024 Uiso 1 1 calc R U . A 4
C33 C 0.5897(4) 0.74865(18) 0.80914(17) 0.0321(10) Uani 1 1 d . . . A 4
H33 H 0.6241 0.7807 0.7882 0.039 Uiso 1 1 calc R U . A 4
C4 C 1.0935(4) 0.71165(19) 0.72723(16) 0.0273(9) Uani 1 1 d . . . A 4
H4A H 1.0756 0.6978 0.6896 0.033 Uiso 1 1 calc R U . A 4
H4B H 1.1356 0.7514 0.7253 0.033 Uiso 1 1 calc R U . A 4
C45 C 0.2630(4) 0.68762(16) 0.60041(15) 0.0268(8) Uani 1 1 d . . . A 4
H45 H 0.1919 0.7042 0.5832 0.032 Uiso 1 1 calc R U . A 4
C46 C 0.2931(4) 0.62665(16) 0.59297(15) 0.0236(8) Uani 1 1 d . . . A 4
H46 H 0.2416 0.6018 0.5709 0.028 Uiso 1 1 calc R U . A 4
C1 C 0.8666(3) 0.63247(17) 0.83829(14) 0.0195(8) Uani 1 1 d . . . A 4
H1A H 0.9355 0.6336 0.8649 0.023 Uiso 1 1 calc R U . A 4
H1B H 0.8126 0.6678 0.8451 0.023 Uiso 1 1 calc R U . A 4
C5 C 1.1738(4) 0.66600(19) 0.75678(17) 0.0339(10) Uani 1 1 d . . . A 4
H5A H 1.2045 0.6833 0.7915 0.041 Uiso 1 1 calc R U . A 4
H5B H 1.2459 0.6550 0.7339 0.041 Uiso 1 1 calc R U . A 4
C48 C 0.6844(5) 0.36429(17) 0.54430(16) 0.0346(10) Uani 1 1 d . . . A 4
H48 H 0.7555 0.3767 0.5642 0.042 Uiso 1 1 calc R U . A 4
C26 C 0.7974(5) 0.33525(18) 0.68165(18) 0.0367(11) Uani 1 1 d . . . A 4
H26 H 0.8233 0.3051 0.6565 0.044 Uiso 1 1 calc R U . A 4
C7 C 0.8815(4) 0.76129(17) 0.73865(18) 0.0300(9) Uani 1 1 d . . . A 4
C54 C 1.0057(4) 0.57819(18) 0.46396(15) 0.0282(9) Uani 1 1 d . . . A 4
H54A H 1.0480 0.5965 0.4958 0.034 Uiso 1 1 calc R U . A 4
H54B H 1.0688 0.5666 0.4365 0.034 Uiso 1 1 calc R U . A 4
C25 C 0.7004(4) 0.32441(18) 0.7159(2) 0.0376(11) Uani 1 1 d . . . A 4
H25 H 0.6599 0.2863 0.7150 0.045 Uiso 1 1 calc R U . A 4
C61 C 1.0440(5) 0.36980(19) 0.52981(19) 0.0376(11) Uani 1 1 d . . . A 4
H61 H 1.0371 0.3288 0.5186 0.045 Uiso 1 1 calc R U . A 4
C59 C 1.1215(4) 0.4436(2) 0.59112(17) 0.0335(10) Uani 1 1 d . . . A 4
H59 H 1.1676 0.4537 0.6229 0.040 Uiso 1 1 calc R U . A 4
C55 C 0.9130(4) 0.62242(18) 0.43939(15) 0.0272(9) Uani 1 1 d . . . A 4
H55A H 0.8778 0.6058 0.4052 0.033 Uiso 1 1 calc R U . A 4
H55B H 0.9538 0.6614 0.4310 0.033 Uiso 1 1 calc R U . A 4
C8 C 0.8107(4) 0.74988(17) 0.69242(17) 0.0301(9) Uani 1 1 d . . . A 4
H8 H 0.8170 0.7118 0.6747 0.036 Uiso 1 1 calc R U . A 4
C68 C 0.6197(4) 0.68861(16) 0.50599(16) 0.0265(9) Uani 1 1 d . . . A 4
H68 H 0.6499 0.6910 0.5424 0.032 Uiso 1 1 calc R U . A 4
C32 C 0.5411(5) 0.7600(2) 0.86020(18) 0.0434(13) Uani 1 1 d . . . A 4
H32 H 0.5436 0.7998 0.8749 0.052 Uiso 1 1 calc R U . A 4
C65 C 0.5289(4) 0.68193(17) 0.40026(17) 0.0292(9) Uani 1 1 d . . . A 4
H65 H 0.4980 0.6797 0.3640 0.035 Uiso 1 1 calc R U . A 4
C2 C 0.7929(4) 0.57439(16) 0.84553(13) 0.0212(8) Uani 1 1 d . . . A 4
H2A H 0.7330 0.5795 0.8758 0.025 Uiso 1 1 calc R U . A 4
H2B H 0.8497 0.5410 0.8553 0.025 Uiso 1 1 calc R U . A 4
C66 C 0.4605(4) 0.71031(18) 0.44022(19) 0.0360(10) Uani 1 1 d . . . A 4
H66 H 0.3826 0.7278 0.4315 0.043 Uiso 1 1 calc R U . A 4
C62 C 0.9846(4) 0.41432(18) 0.50023(17) 0.0323(10) Uani 1 1 d . . . A 4
H62 H 0.9360 0.4036 0.4694 0.039 Uiso 1 1 calc R U . A 4
C12 C 0.8701(5) 0.8176(2) 0.7635(2) 0.0513(14) Uani 1 1 d . . . A 4
H12 H 0.9169 0.8262 0.7954 0.062 Uiso 1 1 calc R U . A 4
C31 C 0.4891(5) 0.7137(2) 0.88965(17) 0.0437(13) Uani 1 1 d . . . A 4
H31 H 0.4537 0.7220 0.9244 0.052 Uiso 1 1 calc R U . A 4
C50 C 0.5957(7) 0.3045(2) 0.47277(18) 0.0566(19) Uani 1 1 d . . . A 4
H50 H 0.6045 0.2763 0.4437 0.068 Uiso 1 1 calc R U . A 4
C67 C 0.5056(5) 0.71334(18) 0.49340(18) 0.0339(10) Uani 1 1 d . . . A 4
H67 H 0.4580 0.7324 0.5211 0.041 Uiso 1 1 calc R U . A 4
C10 C 0.7222(5) 0.8495(2) 0.6972(3) 0.0660(19) Uani 1 1 d . . . A 4
H10 H 0.6682 0.8797 0.6832 0.079 Uiso 1 1 calc R U . A 4
C51 C 0.4808(6) 0.32632(19) 0.48598(18) 0.0478(15) Uani 1 1 d . . . A 4
H51 H 0.4103 0.3129 0.4662 0.057 Uiso 1 1 calc R U . A 4
C9 C 0.7304(4) 0.7936(2) 0.6718(2) 0.0446(12) Uani 1 1 d . . . A 4
H9 H 0.6815 0.7851 0.6404 0.054 Uiso 1 1 calc R U . A 4
C11 C 0.7923(6) 0.8610(2) 0.7427(3) 0.071(2) Uani 1 1 d . . . A 4
H11 H 0.7872 0.8994 0.7600 0.086 Uiso 1 1 calc R U . A 4
C49 C 0.6972(7) 0.32304(18) 0.50124(19) 0.0521(16) Uani 1 1 d . . . A 4
H49 H 0.7767 0.3080 0.4919 0.063 Uiso 1 1 calc R U . A 4
C14 C 1.1047(3) 0.50958(12) 0.81567(14) 0.0521(14) Uani 1 1 d G U . A 4
H14 H 1.0714 0.4922 0.7834 0.063 Uiso 1 1 calc R U . A 4
C13 C 1.1273(3) 0.57142(11) 0.81807(9) 0.0268(9) Uani 1 1 d G U . A 4
C18 C 1.1761(3) 0.59687(11) 0.86535(11) 0.0344(10) Uani 1 1 d G U . A 4
H18 H 1.1916 0.6391 0.8670 0.041 Uiso 1 1 calc R U . A 4
C17 C 1.2023(3) 0.56049(18) 0.91022(9) 0.0614(16) Uani 1 1 d G U . A 4
H17 H 1.2356 0.5779 0.9425 0.074 Uiso 1 1 calc R U . A 4
C16 C 1.1797(3) 0.49866(17) 0.90782(14) 0.085(2) Uani 1 1 d G U . A 4
H16 H 1.1975 0.4738 0.9385 0.101 Uiso 1 1 calc R U . A 4
C15 C 1.1309(3) 0.47320(10) 0.86055(18) 0.080(2) Uani 1 1 d G U . A 4
H15 H 1.1154 0.4309 0.8589 0.096 Uiso 1 1 calc R U . A 4
H1 H 0.711(5) 0.546(2) 0.6722(19) 0.056(15) Uiso 1 1 d . . . B 4

loop_
_atom_site_aniso_label
_atom_site_aniso_U_11
_atom_site_aniso_U_22
_atom_site_aniso_U_33
_atom_site_aniso_U_23
_atom_site_aniso_U_13
_atom_site_aniso_U_12
Rh01 0.01111(13) 0.01640(12) 0.01330(11) -0.00045(10) 0.00043(11) -0.00100(12)
Rh02 0.01321(13) 0.01479(12) 0.01334(11) -0.00029(9) 0.00034(11) -0.00002(12)
Cl03 0.0148(4) 0.0242(4) 0.0147(4) -0.0017(3) 0.0019(3) -0.0073(4)
P3 0.0158(5) 0.0140(4) 0.0155(4) 0.0009(3) -0.0009(4) 0.0005(4)
P2 0.0117(4) 0.0209(4) 0.0149(4) 0.0023(3) -0.0007(3) -0.0005(4)
P1 0.0125(5) 0.0231(5) 0.0167(4) -0.0035(3) 0.0008(4) -0.0023(4)
P4 0.0187(5) 0.0166(4) 0.0147(4) -0.0008(3) 0.0015(3) -0.0001(4)
C22 0.0121(17) 0.0306(19) 0.0140(15) 0.0008(14) 0.0002(13) -0.0011(16)
C29 0.0128(19) 0.034(2) 0.0215(18) -0.0016(15) -0.0015(15) 0.0048(17)
C47 0.038(3) 0.0124(16) 0.0208(17) 0.0045(14) 0.0029(17) -0.0030(18)
C40 0.0203(19) 0.0158(17) 0.0166(15) 0.0021(13) 0.0002(15) 0.0012(15)
C38 0.0151(19) 0.0177(18) 0.0236(17) 0.0017(14) 0.0020(15) -0.0013(15)
C43 0.023(2) 0.0216(19) 0.0239(18) -0.0016(15) 0.0018(17) -0.0013(17)
C56 0.025(2) 0.0194(17) 0.0187(16) 0.0005(13) 0.0038(17) -0.0030(18)
C63 0.024(2) 0.0142(16) 0.0242(17) 0.0028(13) 0.0045(17) -0.0064(17)
C23 0.018(2) 0.0183(17) 0.0289(18) 0.0092(14) -0.0066(15) 0.0032(15)
C6 0.0105(19) 0.039(2) 0.0230(18) -0.0056(15) 0.0012(15) 0.0003(17)
C37 0.0152(18) 0.0174(17) 0.0220(17) 0.0007(13) -0.0039(15) -0.0010(15)
C44 0.023(2) 0.0188(18) 0.0307(19) 0.0038(15) 0.0052(17) 0.0073(17)
C34 0.0180(19) 0.0286(19) 0.0222(17) -0.0025(16) 0.0026(17) 0.0069(17)
C41 0.0142(18) 0.0181(18) 0.0187(16) 0.0022(12) 0.0028(14) 0.0007(15)
C39 0.022(2) 0.0185(18) 0.0207(17) 0.0022(13) -0.0007(15) 0.0001(16)
C60 0.025(2) 0.032(2) 0.051(3) 0.010(2) 0.008(2) 0.011(2)
C57 0.021(2) 0.028(2) 0.0242(19) -0.0006(15) 0.0077(16) 0.0052(18)
C19 0.0163(19) 0.0236(18) 0.0221(17) 0.0080(14) -0.0005(15) -0.0033(16)
C35 0.021(2) 0.0123(16) 0.0201(17) -0.0004(13) -0.0046(15) -0.0020(15)
C36 0.031(2) 0.0125(16) 0.0170(16) -0.0006(13) 0.0006(16) -0.0010(16)
C21 0.0128(19) 0.039(2) 0.0196(18) 0.0049(16) 0.0024(15) -0.0043(18)
C53 0.024(2) 0.025(2) 0.0207(17) -0.0018(15) 0.0037(16) 0.0009(18)
C24 0.019(2) 0.024(2) 0.051(3) 0.0104(18) -0.0047(19) 0.0008(17)
C30 0.030(2) 0.043(2) 0.0199(19) 0.0000(17) 0.0040(18) 0.007(2)
C3 0.023(2) 0.029(2) 0.0241(19) -0.0083(15) 0.0041(17) -0.0088(18)
C27 0.036(3) 0.027(2) 0.037(2) 0.0051(17) 0.001(2) 0.010(2)
C64 0.030(2) 0.0155(17) 0.0228(18) 0.0036(14) 0.0029(16) -0.0042(17)
C58 0.017(2) 0.028(2) 0.040(2) -0.0055(17) 0.0014(18) 0.0009(18)
C28 0.024(2) 0.0170(17) 0.034(2) 0.0040(14) 0.0009(17) 0.0021(17)
C20 0.0149(19) 0.029(2) 0.0232(18) 0.0095(15) -0.0001(15) -0.0045(17)
C52 0.055(3) 0.023(2) 0.025(2) 0.0053(16) -0.005(2) -0.011(2)
C42 0.016(2) 0.0234(19) 0.0215(18) 0.0019(14) -0.0007(15) 0.0037(16)
C33 0.030(3) 0.030(2) 0.036(2) -0.0043(17) -0.0019(19) 0.008(2)
C4 0.016(2) 0.036(2) 0.030(2) 0.0011(16) -0.0005(16) -0.0080(18)
C45 0.021(2) 0.0250(19) 0.034(2) 0.0088(16) 0.0016(19) 0.0074(18)
C46 0.0186(19) 0.0218(18) 0.0303(19) 0.0021(14) -0.0049(16) -0.0012(16)
C1 0.0112(18) 0.030(2) 0.0176(16) -0.0038(14) 0.0009(14) 0.0007(16)
C5 0.015(2) 0.053(3) 0.033(2) 0.0155(19) -0.0019(18) -0.008(2)
C48 0.052(3) 0.0205(19) 0.031(2) 0.0036(15) 0.011(2) 0.004(2)
C26 0.040(3) 0.026(2) 0.044(2) -0.0019(18) -0.012(2) 0.013(2)
C7 0.021(2) 0.022(2) 0.047(2) -0.0038(17) 0.013(2) -0.0037(18)
C54 0.025(2) 0.034(2) 0.0253(19) 0.0046(16) 0.0082(17) 0.0025(19)
C25 0.027(2) 0.0213(19) 0.064(3) 0.0045(19) -0.015(3) 0.0035(19)
C61 0.043(3) 0.025(2) 0.046(3) -0.0031(19) 0.011(2) 0.005(2)
C59 0.019(2) 0.039(2) 0.043(2) 0.003(2) -0.0025(18) 0.007(2)
C55 0.026(2) 0.033(2) 0.0229(18) 0.0066(15) 0.0074(17) 0.0001(19)
C8 0.024(2) 0.0231(19) 0.043(2) 0.0077(16) 0.009(2) -0.0010(19)
C68 0.034(3) 0.0207(19) 0.0250(19) 0.0001(15) 0.0057(17) 0.0038(19)
C32 0.057(3) 0.038(3) 0.036(2) -0.011(2) -0.006(2) 0.020(3)
C65 0.029(2) 0.026(2) 0.033(2) 0.0055(17) -0.0059(19) -0.0061(18)
C2 0.0128(18) 0.035(2) 0.0156(15) 0.0028(14) 0.0012(14) 0.0029(16)
C66 0.026(3) 0.028(2) 0.054(3) 0.0086(19) -0.002(2) 0.002(2)
C62 0.037(3) 0.028(2) 0.031(2) -0.0052(18) 0.0050(19) 0.003(2)
C12 0.036(3) 0.033(3) 0.085(4) -0.020(2) 0.019(3) -0.005(2)
C31 0.055(3) 0.054(3) 0.022(2) -0.011(2) 0.001(2) 0.022(3)
C50 0.130(6) 0.019(2) 0.021(2) 0.0011(17) 0.022(3) -0.002(3)
C67 0.035(3) 0.026(2) 0.041(2) 0.0010(18) 0.015(2) 0.003(2)
C10 0.029(3) 0.028(3) 0.141(6) 0.021(3) 0.023(3) 0.009(2)
C51 0.095(5) 0.022(2) 0.027(2) 0.0051(17) -0.007(3) -0.022(3)
C9 0.024(3) 0.038(2) 0.072(3) 0.021(2) 0.010(2) 0.004(2)
C11 0.043(4) 0.024(2) 0.147(6) -0.016(3) 0.034(4) 0.006(3)
C49 0.099(5) 0.020(2) 0.038(2) 0.0023(18) 0.030(3) 0.013(3)
C14 0.034(3) 0.035(2) 0.088(4) 0.008(3) 0.024(3) 0.008(2)
C13 0.0099(18) 0.029(2) 0.041(2) 0.0053(16) 0.0105(17) 0.0050(16)
C18 0.019(2) 0.058(3) 0.0266(19) 0.0068(18) 0.0046(17) 0.010(2)
C17 0.031(3) 0.118(4) 0.036(2) 0.028(3) 0.017(2) 0.036(3)
C16 0.051(4) 0.105(5) 0.098(4) 0.073(4) 0.055(4) 0.059(4)
C15 0.055(4) 0.044(3) 0.141(6) 0.046(3) 0.057(4) 0.022(3)

loop_
_atom_type_symbol
_atom_type_description
_atom_type_scat_dispersion_real
_atom_type_scat_dispersion_imag
_atom_type_scat_source
C C 0.0033 0.0016 'International Tables Vol C Tables 4.2.6.8 and 6.1.1.4'
H H 0.0000 0.0000 'International Tables Vol C Tables 4.2.6.8 and 6.1.1.4'
P P 0.1023 0.0942 'International Tables Vol C Tables 4.2.6.8 and 6.1.1.4'
Cl Cl 0.1484 0.1585 'International Tables Vol C Tables 4.2.6.8 and 6.1.1.4'
Rh Rh -1.1178 0.9187 'International Tables Vol C Tables 4.2.6.8 and 6.1.1.4'

loop_
_geom_angle_atom_site_label_1
_geom_angle_atom_site_label_2
_geom_angle_atom_site_label_3
_geom_angle
_geom_angle_site_symmetry_1
_geom_angle_site_symmetry_3
_geom_angle_publ_flag
P2 Rh01 P1 86.69(3) . . ?
P2 Rh01 Cl03 172.77(3) . . ?
P1 Rh01 Cl03 95.62(3) . . ?
P2 Rh01 Rh02 123.99(3) . . ?
P1 Rh01 Rh02 149.30(3) . . ?
Cl03 Rh01 Rh02 53.84(2) . . ?
P2 Rh01 H1 87.5(17) . . ?
P1 Rh01 H1 174.1(16) . . ?
Cl03 Rh01 H1 90.0(17) . . ?
Rh02 Rh01 H1 36.5(16) . . ?
P3 Rh02 P4 85.64(3) . . ?
P3 Rh02 Cl03 173.77(3) . . ?
P4 Rh02 Cl03 97.82(3) . . ?
P3 Rh02 Rh01 122.14(3) . . ?
P4 Rh02 Rh01 152.06(3) . . ?
Cl03 Rh02 Rh01 54.24(2) . . ?
P3 Rh02 H1 88.8(17) . . ?
P4 Rh02 H1 172.5(15) . . ?
Cl03 Rh02 H1 88.2(17) . . ?
Rh01 Rh02 H1 34.3(17) . . ?
Rh02 Cl03 Rh01 71.92(3) . . ?
C35 P3 C37 101.35(17) . . ?
C35 P3 C40 109.70(15) . . ?
C37 P3 C40 92.65(16) . . ?
C35 P3 Rh02 111.97(13) . . ?
C37 P3 Rh02 124.59(12) . . ?
C40 P3 Rh02 114.40(12) . . ?
C2 P2 C22 103.72(16) . . ?
C2 P2 C19 100.14(16) . . ?
C22 P2 C19 93.09(16) . . ?
C2 P2 Rh01 110.40(12) . . ?
C22 P2 Rh01 121.55(11) . . ?
C19 P2 Rh01 124.23(12) . . ?
C1 P1 C3 103.84(17) . . ?
C1 P1 C6 109.67(17) . . ?
C3 P1 C6 92.41(19) . . ?
C1 P1 Rh01 111.27(12) . . ?
C3 P1 Rh01 123.88(13) . . ?
C6 P1 Rh01 113.87(12) . . ?
C36 P4 C53 100.56(17) . . ?
C36 P4 C56 107.60(17) . . ?
C53 P4 C56 93.12(17) . . ?
C36 P4 Rh02 111.93(12) . . ?
C53 P4 Rh02 125.07(12) . . ?
C56 P4 Rh02 115.89(11) . . ?
C29 C22 C21 117.3(3) . . ?
C29 C22 P2 111.9(2) . . ?
C21 C22 P2 105.4(2) . . ?
C29 C22 H22 107.3 . . ?
C21 C22 H22 107.3 . . ?
P2 C22 H22 107.3 . . ?
C34 C29 C30 118.6(4) . . ?
C34 C29 C22 119.7(3) . . ?
C30 C29 C22 121.7(4) . . ?
C48 C47 C52 118.2(4) . . ?
C48 C47 C40 119.0(4) . . ?
C52 C47 C40 122.7(4) . . ?
C47 C40 C39 118.0(3) . . ?
C47 C40 P3 113.5(2) . . ?
C39 C40 P3 106.0(2) . . ?
C47 C40 H40 106.2 . . ?
C39 C40 H40 106.2 . . ?
P3 C40 H40 106.2 . . ?
C37 C38 C39 105.4(3) . . ?
C37 C38 H38A 110.7 . . ?
C39 C38 H38A 110.7 . . ?
C37 C38 H38B 110.7 . . ?
C39 C38 H38B 110.7 . . ?
H38A C38 H38B 108.8 . . ?
C44 C43 C42 120.5(4) . . ?
C44 C43 H43 119.7 . . ?
C42 C43 H43 119.7 . . ?
C63 C56 C55 119.8(3) . . ?
C63 C56 P4 111.9(3) . . ?
C55 C56 P4 105.6(2) . . ?
C63 C56 H56 106.2 . . ?
C55 C56 H56 106.2 . . ?
P4 C56 H56 106.2 . . ?
C64 C63 C68 118.0(4) . . ?
C64 C63 C56 123.1(3) . . ?
C68 C63 C56 118.8(3) . . ?
C24 C23 C28 117.3(4) . . ?
C24 C23 C19 120.0(3) . . ?
C28 C23 C19 122.7(3) . . ?
C13 C6 C5 117.5(3) . . ?
C13 C6 P1 113.1(2) . . ?
C5 C6 P1 106.3(3) . . ?
C13 C6 H6 106.4 . . ?
C5 C6 H6 106.4 . . ?
P1 C6 H6 106.4 . . ?
C41 C37 C38 116.8(3) . . ?
C41 C37 P3 117.5(3) . . ?
C38 C37 P3 102.0(2) . . ?
C41 C37 H37 106.5 . . ?
C38 C37 H37 106.5 . . ?
P3 C37 H37 106.5 . . ?
C45 C44 C43 120.1(3) . . ?
C45 C44 H44 120.0 . . ?
C43 C44 H44 120.0 . . ?
C29 C34 C33 121.1(4) . . ?
C29 C34 H34 119.5 . . ?
C33 C34 H34 119.5 . . ?
C42 C41 C46 119.1(3) . . ?
C42 C41 C37 122.2(3) . . ?
C46 C41 C37 118.7(3) . . ?
C38 C39 C40 108.5(3) . . ?
C38 C39 H39A 110.0 . . ?
C40 C39 H39A 110.0 . . ?
C38 C39 H39B 110.0 . . ?
C40 C39 H39B 110.0 . . ?
H39A C39 H39B 108.4 . . ?
C61 C60 C59 119.1(4) . . ?
C61 C60 H60 120.5 . . ?
C59 C60 H60 120.5 . . ?
C58 C57 C62 118.2(4) . . ?
C58 C57 C53 122.4(3) . . ?
C62 C57 C53 119.3(4) . . ?
C23 C19 C20 113.6(3) . . ?
C23 C19 P2 118.9(2) . . ?
C20 C19 P2 105.7(2) . . ?
C23 C19 H19 105.9 . . ?
C20 C19 H19 105.9 . . ?
P2 C19 H19 105.9 . . ?
C36 C35 P3 109.4(3) . . ?
C36 C35 H35A 109.8 . . ?
P3 C35 H35A 109.8 . . ?
C36 C35 H35B 109.8 . . ?
P3 C35 H35B 109.8 . . ?
H35A C35 H35B 108.2 . . ?
C35 C36 P4 109.7(2) . . ?
C35 C36 H36A 109.7 . . ?
P4 C36 H36A 109.7 . . ?
C35 C36 H36B 109.7 . . ?
P4 C36 H36B 109.7 . . ?
H36A C36 H36B 108.2 . . ?
C22 C21 C20 107.0(3) . . ?
C22 C21 H21A 110.3 . . ?
C20 C21 H21A 110.3 . . ?
C22 C21 H21B 110.3 . . ?
C20 C21 H21B 110.3 . . ?
H21A C21 H21B 108.6 . . ?
C57 C53 C54 117.5(3) . . ?
C57 C53 P4 114.9(3) . . ?
C54 C53 P4 104.3(3) . . ?
C57 C53 H53 106.5 . . ?
C54 C53 H53 106.5 . . ?
P4 C53 H53 106.5 . . ?
C23 C24 C25 121.4(4) . . ?
C23 C24 H24 119.3 . . ?
C25 C24 H24 119.3 . . ?
C31 C30 C29 119.7(4) . . ?
C31 C30 H30 120.1 . . ?
C29 C30 H30 120.1 . . ?
C7 C3 C4 114.9(3) . . ?
C7 C3 P1 119.3(3) . . ?
C4 C3 P1 102.5(3) . . ?
C7 C3 H3 106.4 . . ?
C4 C3 H3 106.4 . . ?
P1 C3 H3 106.4 . . ?
C26 C27 C28 119.7(4) . . ?
C26 C27 H27 120.1 . . ?
C28 C27 H27 120.1 . . ?
C65 C64 C63 121.0(4) . . ?
C65 C64 H64 119.5 . . ?
C63 C64 H64 119.5 . . ?
C57 C58 C59 120.6(4) . . ?
C57 C58 H58 119.7 . . ?
C59 C58 H58 119.7 . . ?
C23 C28 C27 121.3(4) . . ?
C23 C28 H28 119.4 . . ?
C27 C28 H28 119.4 . . ?
C21 C20 C19 108.8(3) . . ?
C21 C20 H20A 109.9 . . ?
C19 C20 H20A 109.9 . . ?
C21 C20 H20B 109.9 . . ?
C19 C20 H20B 109.9 . . ?
H20A C20 H20B 108.3 . . ?
C47 C52 C51 120.2(5) . . ?
C47 C52 H52 119.9 . . ?
C51 C52 H52 119.9 . . ?
C41 C42 C43 120.0(4) . . ?
C41 C42 H42 120.0 . . ?
C43 C42 H42 120.0 . . ?
C32 C33 C34 119.8(4) . . ?
C32 C33 H33 120.1 . . ?
C34 C33 H33 120.1 . . ?
C5 C4 C3 106.1(3) . . ?
C5 C4 H4A 110.5 . . ?
C3 C4 H4A 110.5 . . ?
C5 C4 H4B 110.5 . . ?
C3 C4 H4B 110.5 . . ?
H4A C4 H4B 108.7 . . ?
C44 C45 C46 119.7(4) . . ?
C44 C45 H45 120.1 . . ?
C46 C45 H45 120.1 . . ?
C41 C46 C45 120.7(4) . . ?
C41 C46 H46 119.7 . . ?
C45 C46 H46 119.7 . . ?
C2 C1 P1 109.6(2) . . ?
C2 C1 H1A 109.8 . . ?
P1 C1 H1A 109.8 . . ?
C2 C1 H1B 109.8 . . ?
P1 C1 H1B 109.8 . . ?
H1A C1 H1B 108.2 . . ?
C4 C5 C6 107.8(3) . . ?
C4 C5 H5A 110.1 . . ?
C6 C5 H5A 110.1 . . ?
C4 C5 H5B 110.1 . . ?
C6 C5 H5B 110.1 . . ?
H5A C5 H5B 108.5 . . ?
C47 C48 C49 120.9(5) . . ?
C47 C48 H48 119.5 . . ?
C49 C48 H48 119.5 . . ?
C25 C26 C27 119.7(4) . . ?
C25 C26 H26 120.1 . . ?
C27 C26 H26 120.1 . . ?
C8 C7 C12 118.0(4) . . ?
C8 C7 C3 122.4(3) . . ?
C12 C7 C3 119.6(4) . . ?
C55 C54 C53 105.9(3) . . ?
C55 C54 H54A 110.5 . . ?
C53 C54 H54A 110.5 . . ?
C55 C54 H54B 110.5 . . ?
C53 C54 H54B 110.5 . . ?
H54A C54 H54B 108.7 . . ?
C26 C25 C24 120.5(4) . . ?
C26 C25 H25 119.8 . . ?
C24 C25 H25 119.8 . . ?
C60 C61 C62 120.9(4) . . ?
C60 C61 H61 119.5 . . ?
C62 C61 H61 119.5 . . ?
C60 C59 C58 120.5(4) . . ?
C60 C59 H59 119.7 . . ?
C58 C59 H59 119.7 . . ?
C54 C55 C56 106.8(3) . . ?
C54 C55 H55A 110.4 . . ?
C56 C55 H55A 110.4 . . ?
C54 C55 H55B 110.4 . . ?
C56 C55 H55B 110.4 . . ?
H55A C55 H55B 108.6 . . ?
C7 C8 C9 120.8(4) . . ?
C7 C8 H8 119.6 . . ?
C9 C8 H8 119.6 . . ?
C67 C68 C63 120.9(4) . . ?
C67 C68 H68 119.6 . . ?
C63 C68 H68 119.6 . . ?
C31 C32 C33 119.7(4) . . ?
C31 C32 H32 120.1 . . ?
C33 C32 H32 120.1 . . ?
C66 C65 C64 120.2(4) . . ?
C66 C65 H65 119.9 . . ?
C64 C65 H65 119.9 . . ?
C1 C2 P2 110.9(2) . . ?
C1 C2 H2A 109.5 . . ?
P2 C2 H2A 109.5 . . ?
C1 C2 H2B 109.5 . . ?
P2 C2 H2B 109.5 . . ?
H2A C2 H2B 108.0 . . ?
C65 C66 C67 119.9(4) . . ?
C65 C66 H66 120.1 . . ?
C67 C66 H66 120.1 . . ?
C61 C62 C57 120.6(4) . . ?
C61 C62 H62 119.7 . . ?
C57 C62 H62 119.7 . . ?
C11 C12 C7 121.2(6) . . ?
C11 C12 H12 119.4 . . ?
C7 C12 H12 119.4 . . ?
C32 C31 C30 121.0(4) . . ?
C32 C31 H31 119.5 . . ?
C30 C31 H31 119.5 . . ?
C49 C50 C51 120.2(4) . . ?
C49 C50 H50 119.9 . . ?
C51 C50 H50 119.9 . . ?
C68 C67 C66 120.1(4) . . ?
C68 C67 H67 119.9 . . ?
C66 C67 H67 119.9 . . ?
C11 C10 C9 119.7(5) . . ?
C11 C10 H10 120.2 . . ?
C9 C10 H10 120.2 . . ?
C50 C51 C52 120.5(5) . . ?
C50 C51 H51 119.8 . . ?
C52 C51 H51 119.8 . . ?
C10 C9 C8 119.6(5) . . ?
C10 C9 H9 120.2 . . ?
C8 C9 H9 120.2 . . ?
C10 C11 C12 120.7(5) . . ?
C10 C11 H11 119.7 . . ?
C12 C11 H11 119.7 . . ?
C50 C49 C48 120.0(6) . . ?
C50 C49 H49 120.0 . . ?
C48 C49 H49 120.0 . . ?
C13 C14 C15 120.0 . . ?
C13 C14 H14 120.0 . . ?
C15 C14 H14 120.0 . . ?
C14 C13 C18 120.0 . . ?
C14 C13 C6 117.9(2) . . ?
C18 C13 C6 122.0(2) . . ?
C17 C18 C13 120.0 . . ?
C17 C18 H18 120.0 . . ?
C13 C18 H18 120.0 . . ?
C18 C17 C16 120.0 . . ?
C18 C17 H17 120.0 . . ?
C16 C17 H17 120.0 . . ?
C15 C16 C17 120.0 . . ?
C15 C16 H16 120.0 . . ?
C17 C16 H16 120.0 . . ?
C16 C15 C14 120.0 . . ?
C16 C15 H15 120.0 . . ?
C14 C15 H15 120.0 . . ?

loop_
_geom_bond_atom_site_label_1
_geom_bond_atom_site_label_2
_geom_bond_distance
_geom_bond_site_symmetry_2
_geom_bond_publ_flag
Rh01 P2 2.1656(9) . ?
Rh01 P1 2.2055(10) . ?
Rh01 Cl03 2.4018(8) . ?
Rh01 Rh02 2.8136(3) . ?
Rh01 H1 1.68(5) . ?
Rh02 P3 2.1559(10) . ?
Rh02 P4 2.1886(8) . ?
Rh02 Cl03 2.3895(9) . ?
Rh02 H1 1.77(5) . ?
P3 C35 1.842(3) . ?
P3 C37 1.854(4) . ?
P3 C40 1.888(3) . ?
P2 C2 1.867(4) . ?
P2 C22 1.869(4) . ?
P2 C19 1.893(3) . ?
P1 C1 1.832(4) . ?
P1 C3 1.858(4) . ?
P1 C6 1.886(4) . ?
P4 C36 1.841(4) . ?
P4 C53 1.879(4) . ?
P4 C56 1.881(3) . ?
C22 C29 1.517(5) . ?
C22 C21 1.519(5) . ?
C22 H22 1.0000 . ?
C29 C34 1.383(5) . ?
C29 C30 1.396(5) . ?
C47 C48 1.389(7) . ?
C47 C52 1.392(6) . ?
C47 C40 1.509(5) . ?
C40 C39 1.544(5) . ?
C40 H40 1.0000 . ?
C38 C37 1.531(5) . ?
C38 C39 1.535(5) . ?
C38 H38A 0.9900 . ?
C38 H38B 0.9900 . ?
C43 C44 1.384(6) . ?
C43 C42 1.392(5) . ?
C43 H43 0.9500 . ?
C56 C63 1.496(6) . ?
C56 C55 1.529(5) . ?
C56 H56 1.0000 . ?
C63 C64 1.395(5) . ?
C63 C68 1.403(5) . ?
C23 C24 1.394(5) . ?
C23 C28 1.395(5) . ?
C23 C19 1.512(5) . ?
C6 C13 1.526(4) . ?
C6 C5 1.542(5) . ?
C6 H6 1.0000 . ?
C37 C41 1.516(5) . ?
C37 H37 1.0000 . ?
C44 C45 1.372(5) . ?
C44 H44 0.9500 . ?
C34 C33 1.389(5) . ?
C34 H34 0.9500 . ?
C41 C42 1.387(5) . ?
C41 C46 1.392(5) . ?
C39 H39A 0.9900 . ?
C39 H39B 0.9900 . ?
C60 C61 1.367(7) . ?
C60 C59 1.381(6) . ?
C60 H60 0.9500 . ?
C57 C58 1.383(6) . ?
C57 C62 1.393(5) . ?
C57 C53 1.508(5) . ?
C19 C20 1.542(5) . ?
C19 H19 1.0000 . ?
C35 C36 1.524(5) . ?
C35 H35A 0.9900 . ?
C35 H35B 0.9900 . ?
C36 H36A 0.9900 . ?
C36 H36B 0.9900 . ?
C21 C20 1.521(5) . ?
C21 H21A 0.9900 . ?
C21 H21B 0.9900 . ?
C53 C54 1.542(5) . ?
C53 H53 1.0000 . ?
C24 C25 1.395(6) . ?
C24 H24 0.9500 . ?
C30 C31 1.388(6) . ?
C30 H30 0.9500 . ?
C3 C7 1.505(6) . ?
C3 C4 1.527(5) . ?
C3 H3 1.0000 . ?
C27 C26 1.392(6) . ?
C27 C28 1.398(5) . ?
C27 H27 0.9500 . ?
C64 C65 1.391(6) . ?
C64 H64 0.9500 . ?
C58 C59 1.388(6) . ?
C58 H58 0.9500 . ?
C28 H28 0.9500 . ?
C20 H20A 0.9900 . ?
C20 H20B 0.9900 . ?
C52 C51 1.401(6) . ?
C52 H52 0.9500 . ?
C42 H42 0.9500 . ?
C33 C32 1.378(6) . ?
C33 H33 0.9500 . ?
C4 C5 1.515(6) . ?
C4 H4A 0.9900 . ?
C4 H4B 0.9900 . ?
C45 C46 1.398(5) . ?
C45 H45 0.9500 . ?
C46 H46 0.9500 . ?
C1 C2 1.521(5) . ?
C1 H1A 0.9900 . ?
C1 H1B 0.9900 . ?
C5 H5A 0.9900 . ?
C5 H5B 0.9900 . ?
C48 C49 1.400(6) . ?
C48 H48 0.9500 . ?
C26 C25 1.363(7) . ?
C26 H26 0.9500 . ?
C7 C8 1.389(6) . ?
C7 C12 1.391(6) . ?
C54 C55 1.524(6) . ?
C54 H54A 0.9900 . ?
C54 H54B 0.9900 . ?
C25 H25 0.9500 . ?
C61 C62 1.380(6) . ?
C61 H61 0.9500 . ?
C59 H59 0.9500 . ?
C55 H55A 0.9900 . ?
C55 H55B 0.9900 . ?
C8 C9 1.394(6) . ?
C8 H8 0.9500 . ?
C68 C67 1.384(6) . ?
C68 H68 0.9500 . ?
C32 C31 1.372(7) . ?
C32 H32 0.9500 . ?
C65 C66 1.377(6) . ?
C65 H65 0.9500 . ?
C2 H2A 0.9900 . ?
C2 H2B 0.9900 . ?
C66 C67 1.391(6) . ?
C66 H66 0.9500 . ?
C62 H62 0.9500 . ?
C12 C11 1.373(8) . ?
C12 H12 0.9500 . ?
C31 H31 0.9500 . ?
C50 C49 1.363(9) . ?
C50 C51 1.371(9) . ?
C50 H50 0.9500 . ?
C67 H67 0.9500 . ?
C10 C11 1.369(9) . ?
C10 C9 1.388(7) . ?
C10 H10 0.9500 . ?
C51 H51 0.9500 . ?
C9 H9 0.9500 . ?
C11 H11 0.9500 . ?
C49 H49 0.9500 . ?
C14 C13 1.3900 . ?
C14 C15 1.3900 . ?
C14 H14 0.9500 . ?
C13 C18 1.3900 . ?
C18 C17 1.3900 . ?
C18 H18 0.9500 . ?
C17 C16 1.3900 . ?
C17 H17 0.9500 . ?
C16 C15 1.3900 . ?
C16 H16 0.9500 . ?
C15 H15 0.9500 . ?
